data_4308169
loop_
_publ_author_name
'Travis H. Bray'
'Jie Ling'
'Eun Sang Choi'
'James S. Brooks'
'James V. Beitz'
'Richard E. Sykora'
'Richard G. Haire'
'David M. Stanbury'
'Thomas E. Albrecht-Schmitt'

_publ_section_title
;
Critical Role of Water Content in the Formation and Reactivity of Uranium,
Neptunium, and Plutonium Iodates under Hydrothermal Conditions:
Implications for the Oxidative Dissolution of Spent Nuclear Fuel
;
_journal_name_full 'Inorganic Chemistry'
_journal_page_first 3663
_journal_page_last 3668
_journal_paper_doi 10.1021/ic070170d
_journal_volume 46
_journal_year 2007
_chemical_formula_sum 'I4.03 Np O13'
_chemical_formula_weight 956.41
_chemical_name_common 'neptunium(IV) iodate hydrate'
_chemical_name_systematic
; 
 ? 
;
_space_group_IT_number 161
_symmetry_cell_setting rhombohedral
_symmetry_space_group_name_Hall 'R 3 -2"c'
_symmetry_space_group_name_H-M 'R 3 c :H'
_atom_sites_solution_hydrogens geom
_atom_sites_solution_primary direct
_atom_sites_solution_secondary difmap
_audit_creation_method SHELXL-97
_cell_angle_alpha 90.00
_cell_angle_beta 90.00
_cell_angle_gamma 120.00
_cell_formula_units_Z 18
_cell_length_a 21.8675(10)
_cell_length_b 21.8675(10)
_cell_length_c 12.9705(8)
_cell_measurement_reflns_used 2753
_cell_measurement_temperature 193(2)
_cell_measurement_theta_max 28.60
_cell_measurement_theta_min 1.86
_cell_volume 5371.4(5)
_computing_cell_refinement 'SMART, SAINT'
_computing_data_collection SMART
_computing_data_reduction SAINT
_computing_molecular_graphics 'SHELXP-97 (Sheldrick, 1997)'
_computing_publication_material 'SHELXCIF-97 (Sheldrick, 1997)'
_computing_structure_refinement 'SHELXL-97 (Sheldrick, 1997)'
_computing_structure_solution 'SHELXS-97 (Sheldrick, 1990)'
_diffrn_ambient_temperature 193(2)
_diffrn_measured_fraction_theta_full 0.999
_diffrn_measured_fraction_theta_max 0.999
_diffrn_measurement_device_type 'Bruker APEX'
_diffrn_measurement_method '/w scan'
_diffrn_radiation_monochromator graphite
_diffrn_radiation_source 'fine-focus sealed tube'
_diffrn_radiation_type MoK\a
_diffrn_radiation_wavelength 0.71073
_diffrn_reflns_av_R_equivalents 0.0682
_diffrn_reflns_av_sigmaI/netI 0.0533
_diffrn_reflns_limit_h_max 29
_diffrn_reflns_limit_h_min -29
_diffrn_reflns_limit_k_max 29
_diffrn_reflns_limit_k_min -29
_diffrn_reflns_limit_l_max 17
_diffrn_reflns_limit_l_min -17
_diffrn_reflns_number 17314
_diffrn_reflns_theta_full 28.30
_diffrn_reflns_theta_max 28.30
_diffrn_reflns_theta_min 1.86
_diffrn_standards_decay_% 0
_diffrn_standards_interval_count 0
_diffrn_standards_interval_time 0
_diffrn_standards_number 0
_exptl_absorpt_coefficient_mu 19.193
_exptl_absorpt_correction_T_max 0.6790
_exptl_absorpt_correction_T_min 0.1369
_exptl_absorpt_correction_type numerical
_exptl_absorpt_process_details SHELXP
_exptl_crystal_colour 'pale yellow'
_exptl_crystal_density_diffrn 5.322
_exptl_crystal_density_meas ?
_exptl_crystal_density_method 'not measured'
_exptl_crystal_description acicular
_exptl_crystal_F_000 7391
_exptl_crystal_size_max 0.009
_exptl_crystal_size_mid 0.009
_exptl_crystal_size_min 0.090
_refine_diff_density_max 3.222
_refine_diff_density_min -1.439
_refine_diff_density_rms 0.409
_refine_ls_abs_structure_details 'Flack H D (1983), Acta Cryst. A39, 876-881'
_refine_ls_abs_structure_Flack -0.02(3)
_refine_ls_extinction_coef 0
_refine_ls_extinction_method none
_refine_ls_goodness_of_fit_ref 1.040
_refine_ls_hydrogen_treatment mixed
_refine_ls_matrix_type full
_refine_ls_number_parameters 162
_refine_ls_number_reflns 2952
_refine_ls_number_restraints 1
_refine_ls_restrained_S_all 1.040
_refine_ls_R_factor_all 0.0440
_refine_ls_R_factor_gt 0.0403
_refine_ls_shift/su_max 0.000
_refine_ls_shift/su_mean 0.000
_refine_ls_structure_factor_coef Fsqd
_refine_ls_weighting_details 'calc w=1/[\s^2^(Fo^2^)+(0.0507P)^2^+0.0000P] where P=(Fo^2^+2Fc^2^)/3'
_refine_ls_weighting_scheme calc
_refine_ls_wR_factor_gt 0.0870
_refine_ls_wR_factor_ref 0.0880
_reflns_number_gt 2753
_reflns_number_total 2952
_reflns_threshold_expression >2sigma(I)
_cod_data_source_file ic070170dsi20070130_120158.cif
_cod_data_source_block final
_cod_depositor_comments
;
The following automatic conversions were performed:

'_exptl_crystal_density_meas' value 'nm' was changed to '?' - the
value is perceived as not measured.

Automatic conversion script
Id: cif_fix_values 3008 2015-01-20 13:52:24Z robertas 
;
_cod_original_sg_symbol_H-M 'R 3 c'
_cod_database_code 4308169

loop_
_symmetry_equiv_pos_as_xyz
'x, y, z'
'-y, x-y, z'
'-x+y, -x, z'
'-y, -x, z+1/2'
'-x+y, y, z+1/2'
'x, x-y, z+1/2'
'x+2/3, y+1/3, z+1/3'
'-y+2/3, x-y+1/3, z+1/3'
'-x+y+2/3, -x+1/3, z+1/3'
'-y+2/3, -x+1/3, z+5/6'
'-x+y+2/3, y+1/3, z+5/6'
'x+2/3, x-y+1/3, z+5/6'
'x+1/3, y+2/3, z+2/3'
'-y+1/3, x-y+2/3, z+2/3'
'-x+y+1/3, -x+2/3, z+2/3'
'-y+1/3, -x+2/3, z+7/6'
'-x+y+1/3, y+2/3, z+7/6'
'x+1/3, x-y+2/3, z+7/6'

loop_
_atom_site_label
_atom_site_type_symbol
_atom_site_fract_x
_atom_site_fract_y
_atom_site_fract_z
_atom_site_U_iso_or_equiv
_atom_site_adp_type
_atom_site_occupancy
_atom_site_symmetry_multiplicity
_atom_site_calc_flag
_atom_site_refinement_flags
_atom_site_disorder_assembly
_atom_site_disorder_group
Np1 Np 0.46873(3) 0.29993(3) 0.07189(4) 0.01100(13) Uani 1 1 d . . .
I1 I 0.40628(5) 0.21498(5) -0.18841(7) 0.0153(2) Uani 1 1 d . . .
I2 I 0.62932(5) 0.47685(5) 0.12928(8) 0.0190(2) Uani 1 1 d . . .
I3 I 0.30522(5) 0.30142(5) -0.05064(7) 0.01257(19) Uani 1 1 d . . .
I4 I 0.49551(5) 0.45279(5) -0.11549(7) 0.01204(19) Uani 1 1 d . . .
I5 I 0.6667 0.3333 0.0463(13) 0.014(6) Uani 0.090(8) 3 d SP . .
O1 O 0.3313(7) 0.1316(7) -0.1544(12) 0.041(4) Uani 1 1 d . . .
O2 O 0.4555(11) 0.2302(11) -0.0683(10) 0.070(6) Uani 1 1 d . . .
O3 O 0.4575(6) 0.1813(6) -0.2513(9) 0.020(2) Uani 1 1 d . . .
O4 O 0.6470(7) 0.5043(6) 0.2604(9) 0.026(3) Uani 1 1 d . . .
O5 O 0.7087(6) 0.4743(7) 0.1031(9) 0.026(3) Uani 1 1 d . . .
O6 O 0.5717(6) 0.3849(6) 0.1544(9) 0.025(3) Uani 1 1 d . . .
O7 O 0.3515(6) 0.3963(6) -0.0720(9) 0.026(3) Uani 1 1 d . . .
O8 O 0.2788(5) 0.2717(6) -0.1823(8) 0.019(2) Uani 1 1 d . . .
O9 O 0.3823(5) 0.2908(5) -0.0513(7) 0.0093(19) Uani 1 1 d . . .
O10 O 0.4880(6) 0.5227(6) -0.0497(8) 0.017(2) Uani 1 1 d . . .
O11 O 0.5859(6) 0.5025(6) -0.1530(10) 0.027(3) Uani 1 1 d . . .
O12 O 0.5086(6) 0.4135(6) -0.0001(9) 0.022(2) Uiso 1 1 d . . .
O13 O 1.5867(15) 0.3457(15) -0.0394(17) 0.104(9) Uani 1 1 d . . .

loop_
_atom_site_aniso_label
_atom_site_aniso_U_11
_atom_site_aniso_U_22
_atom_site_aniso_U_33
_atom_site_aniso_U_23
_atom_site_aniso_U_13
_atom_site_aniso_U_12
Np1 0.0131(3) 0.0100(3) 0.0096(2) 0.0001(2) -0.0013(2) 0.0056(2)
I1 0.0239(5) 0.0176(5) 0.0101(4) 0.0012(3) 0.0026(4) 0.0146(4)
I2 0.0118(5) 0.0161(5) 0.0211(5) 0.0030(4) -0.0039(4) 0.0011(4)
I3 0.0116(4) 0.0145(4) 0.0131(4) 0.0012(3) 0.0015(3) 0.0076(4)
I4 0.0141(4) 0.0099(4) 0.0110(4) -0.0001(3) -0.0013(3) 0.0052(4)
I5 0.018(8) 0.018(8) 0.007(10) 0.000 0.000 0.009(4)
O1 0.039(8) 0.018(6) 0.076(10) 0.032(7) 0.027(8) 0.021(6)
O2 0.141(17) 0.119(16) 0.026(8) -0.039(9) -0.040(9) 0.122(15)
O3 0.027(6) 0.023(6) 0.020(6) 0.003(5) 0.000(5) 0.020(5)
O4 0.030(7) 0.028(7) 0.025(6) 0.001(5) 0.003(5) 0.018(6)
O5 0.013(6) 0.039(7) 0.023(6) 0.005(5) -0.001(5) 0.011(5)
O6 0.021(6) 0.028(7) 0.026(6) 0.005(5) -0.006(5) 0.012(5)
O7 0.024(7) 0.016(6) 0.029(7) 0.012(5) 0.001(5) 0.004(5)
O8 0.009(5) 0.036(7) 0.009(5) -0.001(5) -0.004(4) 0.009(5)
O9 0.008(5) 0.012(5) 0.012(5) -0.003(4) -0.004(4) 0.008(4)
O10 0.030(6) 0.016(5) 0.011(5) -0.002(4) 0.004(4) 0.016(5)
O11 0.010(5) 0.017(6) 0.048(8) 0.003(5) 0.013(5) 0.004(5)
O13 0.14(2) 0.14(2) 0.065(14) 0.001(14) 0.031(15) 0.10(2)

loop_
_atom_type_symbol
_atom_type_description
_atom_type_scat_dispersion_real
_atom_type_scat_dispersion_imag
_atom_type_scat_source
O O 0.0106 0.0060 'International Tables Vol C Tables 4.2.6.8 and 6.1.1.4'
I I -0.4742 1.8119 'International Tables Vol C Tables 4.2.6.8 and 6.1.1.4'
Np Np -11.4937 4.1493 'International Tables Vol C Tables 4.2.6.8 and 6.1.1.4'

loop_
_geom_angle_atom_site_label_1
_geom_angle_atom_site_label_2
_geom_angle_atom_site_label_3
_geom_angle
_geom_angle_site_symmetry_1
_geom_angle_site_symmetry_3
_geom_angle_publ_flag
O2 Np1 O3 131.7(5) . 6 ?
O2 Np1 O6 129.8(6) . . ?
O3 Np1 O6 71.4(4) 6 . ?
O2 Np1 O5 70.2(4) . 2_655 ?
O3 Np1 O5 74.0(4) 6 2_655 ?
O6 Np1 O5 79.2(4) . 2_655 ?
O2 Np1 O12 104.0(6) . . ?
O3 Np1 O12 124.1(4) 6 . ?
O6 Np1 O12 69.2(4) . . ?
O5 Np1 O12 132.4(4) 2_655 . ?
O2 Np1 O10 77.0(6) . 17_544 ?
O3 Np1 O10 66.0(4) 6 17_544 ?
O6 Np1 O10 136.5(4) . 17_544 ?
O5 Np1 O10 80.9(4) 2_655 17_544 ?
O12 Np1 O10 145.6(4) . 17_544 ?
O2 Np1 O9 65.5(4) . . ?
O3 Np1 O9 130.0(4) 6 . ?
O6 Np1 O9 140.7(4) . . ?
O5 Np1 O9 134.1(4) 2_655 . ?
O12 Np1 O9 71.8(4) . . ?
O10 Np1 O9 77.9(3) 17_544 . ?
O2 Np1 O8 133.8(5) . 8 ?
O3 Np1 O8 69.6(4) 6 8 ?
O6 Np1 O8 93.9(4) . 8 ?
O5 Np1 O8 143.2(4) 2_655 8 ?
O12 Np1 O8 75.3(4) . 8 ?
O10 Np1 O8 79.7(4) 17_544 8 ?
O9 Np1 O8 70.9(3) . 8 ?
O2 Np1 O13 66.4(8) . 1_455 ?
O3 Np1 O13 126.0(7) 6 1_455 ?
O6 Np1 O13 65.5(6) . 1_455 ?
O5 Np1 O13 67.5(7) 2_655 1_455 ?
O12 Np1 O13 67.4(6) . 1_455 ?
O10 Np1 O13 137.6(6) 17_544 1_455 ?
O9 Np1 O13 104.1(6) . 1_455 ?
O8 Np1 O13 141.7(6) 8 1_455 ?
O1 I1 O3 97.7(6) . . ?
O1 I1 O2 97.5(9) . . ?
O3 I1 O2 91.7(6) . . ?
O4 I2 O6 96.7(5) . . ?
O4 I2 O5 98.1(5) . . ?
O6 I2 O5 98.5(5) . . ?
O9 I3 O8 95.7(4) . . ?
O9 I3 O7 97.0(5) . . ?
O8 I3 O7 99.3(5) . . ?
O11 I4 O12 97.1(6) . . ?
O11 I4 O10 98.9(5) . . ?
O12 I4 O10 96.4(5) . . ?
O13 I5 O13 96.7(9) 2_645 3_775 ?
O13 I5 O13 96.7(9) 2_645 1_455 ?
O13 I5 O13 96.7(9) 3_775 1_455 ?
I1 O2 Np1 131.6(7) . . ?
I1 O3 Np1 127.7(5) . 6_554 ?
I2 O5 Np1 151.3(7) . 3_665 ?
I2 O6 Np1 131.7(6) . . ?
I3 O8 Np1 132.4(5) . 15_554 ?
I3 O9 Np1 136.7(5) . . ?
I4 O10 Np1 137.0(5) . 11_554 ?
I4 O12 Np1 139.1(6) . . ?
I5 O13 Np1 111.0(10) 1_655 1_655 ?

loop_
_geom_bond_atom_site_label_1
_geom_bond_atom_site_label_2
_geom_bond_distance
_geom_bond_site_symmetry_2
_geom_bond_publ_flag
Np1 O2 2.296(13) . ?
Np1 O3 2.337(11) 6 ?
Np1 O6 2.342(11) . ?
Np1 O5 2.358(11) 2_655 ?
Np1 O12 2.374(12) . ?
Np1 O10 2.391(10) 17_544 ?
Np1 O9 2.406(9) . ?
Np1 O8 2.423(10) 8 ?
Np1 O13 2.68(2) 1_455 ?
I1 O1 1.794(13) . ?
I1 O3 1.812(11) . ?
I1 O2 1.827(13) . ?
I2 O4 1.781(12) . ?
I2 O6 1.790(12) . ?
I2 O5 1.796(12) . ?
I3 O9 1.813(9) . ?
I3 O8 1.816(10) . ?
I3 O7 1.817(11) . ?
I4 O11 1.782(11) . ?
I4 O12 1.818(11) . ?
I4 O10 1.827(10) . ?
I5 O13 2.20(3) 2_645 ?
I5 O13 2.20(3) 3_775 ?
I5 O13 2.20(3) 1_455 ?
O3 Np1 2.337(11) 6_554 ?
O5 Np1 2.358(11) 3_665 ?
O8 Np1 2.423(10) 15_554 ?
O10 Np1 2.391(10) 11_554 ?
O13 I5 2.20(3) 1_655 ?
O13 Np1 2.68(2) 1_655 ?
